data_4003917
loop_
_publ_author_name
'Zhang, Xiao-Han'
'Yang, Bing-Ping'
'Hu, Chun-Li'
'Chen, Jin'
'Huang, Qian-Ming'
'Mao, Jiang-Gao'

_publ_section_title
;
 A New Anhydrous Polar Rare-Earth Iodate Fluoride, Ce(IO3)2F2, Exhibiting
 a Large Second-Harmonic-Generation Effect and Improved Overall
 Performance
;
_journal_issue 8
_journal_name_full 'Chemistry of Materials'
_journal_page_first 2894
_journal_page_last 2900
_journal_paper_doi 10.1021/acs.chemmater.1c00222
_journal_volume 33
_journal_year 2021
_chemical_formula_moiety 'Ce F2 I2 O6'
_chemical_formula_sum 'Ce F2 I2 O6'
_chemical_formula_weight 527.92
_space_group_crystal_system orthorhombic
_space_group_IT_number 33
_space_group_name_Hall 'P 2c -2n'
_space_group_name_H-M_alt 'P n a 21'
_atom_sites_solution_primary dual
_audit_creation_date 2021-01-14
_audit_creation_method
;
Olex2 1.2
(compiled 2018.05.29 svn.r3508 for OlexSys, GUI svn.r5506)
;
_cell_angle_alpha 90
_cell_angle_beta 90
_cell_angle_gamma 90
_cell_formula_units_Z 4
_cell_length_a 8.0451(8)
_cell_length_b 6.8485(5)
_cell_length_c 11.7325(10)
_cell_measurement_reflns_used 2227
_cell_measurement_temperature 100.01(15)
_cell_measurement_theta_max 30.0190
_cell_measurement_theta_min 3.3870
_cell_volume 646.42(10)
_computing_cell_refinement 'CrysAlisPro 1.171.39.46c (Rigaku OD, 2018)'
_computing_data_collection 'CrysAlisPro 1.171.39.46c (Rigaku OD, 2018)'
_computing_data_reduction 'CrysAlisPro 1.171.39.46c (Rigaku OD, 2018)'
_computing_molecular_graphics 'Olex2 (Dolomanov et al., 2009)'
_computing_publication_material 'Olex2 (Dolomanov et al., 2009)'
_computing_structure_refinement 'ShelXL (Sheldrick, 2015)'
_computing_structure_solution 'ShelXT (Sheldrick, 2015)'
_diffrn_ambient_environment N~2~
_diffrn_ambient_temperature 100.01(15)
_diffrn_detector 'CCD plate'
_diffrn_detector_area_resol_mean 10.3468
_diffrn_detector_type Atlas
_diffrn_measured_fraction_theta_full 1.000
_diffrn_measured_fraction_theta_max 1.000
_diffrn_measurement_details
;
List of Runs (angles in degrees, time in seconds):

  # Type    Start    End  Width  t~exp~   \w     \q     \k     \f   Frames
--------------------------------------------------------------------------
  1  \w    -10.00  75.00   1.00    1.62    --   11.29  77.00 150.00   85
  2  \w    -82.00  11.00   1.00    1.62    --  -12.07 -57.00-120.00   93
  3  \w    -39.00  58.00   1.00    1.62    --  -12.07  57.00  30.00   97
;
_diffrn_measurement_device 'four-circle diffractometer'
_diffrn_measurement_device_type 'SuperNova, Dual, Cu at home/near, Atlas'
_diffrn_measurement_method '\w scans'
_diffrn_orient_matrix_type 'CrysAlisPro convention (1999,Acta A55,543-557)'
_diffrn_orient_matrix_UB_11 -0.0365044000
_diffrn_orient_matrix_UB_12 0.0177505000
_diffrn_orient_matrix_UB_13 -0.0540670000
_diffrn_orient_matrix_UB_21 0.0154131000
_diffrn_orient_matrix_UB_22 -0.0982790000
_diffrn_orient_matrix_UB_23 -0.0158824000
_diffrn_orient_matrix_UB_31 -0.0787536000
_diffrn_orient_matrix_UB_32 -0.0274379000
_diffrn_orient_matrix_UB_33 0.0219046000
_diffrn_radiation_monochromator mirror
_diffrn_radiation_probe x-ray
_diffrn_radiation_type MoK\a
_diffrn_radiation_wavelength 0.71073
_diffrn_reflns_av_R_equivalents 0.0518
_diffrn_reflns_av_unetI/netI 0.0468
_diffrn_reflns_Laue_measured_fraction_full 1.000
_diffrn_reflns_Laue_measured_fraction_max 1.000
_diffrn_reflns_limit_h_max 10
_diffrn_reflns_limit_h_min -10
_diffrn_reflns_limit_k_max 8
_diffrn_reflns_limit_k_min -8
_diffrn_reflns_limit_l_max 11
_diffrn_reflns_limit_l_min -15
_diffrn_reflns_number 4527
_diffrn_reflns_point_group_measured_fraction_full 0.856
_diffrn_reflns_point_group_measured_fraction_max 0.830
_diffrn_reflns_theta_full 25.242
_diffrn_reflns_theta_max 27.084
_diffrn_reflns_theta_min 3.445
_diffrn_source 'micro-focus sealed X-ray tube'
_diffrn_source_type 'SuperNova (Mo) X-ray Source'
_exptl_absorpt_coefficient_mu 16.619
_exptl_absorpt_correction_T_max 0.906
_exptl_absorpt_correction_T_min 0.794
_exptl_absorpt_correction_type analytical
_exptl_absorpt_process_details
;
CrysAlisPro 1.171.39.46c (Rigaku Oxford Diffraction, 2018)
Analytical numeric absorption correction using a multifaceted crystal
			model based on expressions derived by R.C. Clark & J.S. Reid.
(Clark, R. C. & Reid, J. S. (1995). Acta Cryst. A51, 887-897)
Empirical absorption correction using spherical harmonics,
 implemented in SCALE3 ABSPACK scaling algorithm.
;
_exptl_crystal_density_diffrn 5.425
_exptl_crystal_description block
_exptl_crystal_F_000 920
_exptl_crystal_size_max 0.136
_exptl_crystal_size_mid 0.1
_exptl_crystal_size_min 0.05
_refine_diff_density_max 0.985
_refine_diff_density_min -1.455
_refine_diff_density_rms 0.270
_refine_ls_abs_structure_details
;
 Classical Flack method preferred over Parsons because s.u. lower.
;
_refine_ls_abs_structure_Flack -0.05(5)
_refine_ls_extinction_coef 0.0040(3)
_refine_ls_extinction_expression Fc^*^=kFc[1+0.001xFc^2^\l^3^/sin(2\q)]^-1/4^
_refine_ls_extinction_method 'SHELXL-2017/1 (Sheldrick 2017)'
_refine_ls_goodness_of_fit_ref 1.046
_refine_ls_hydrogen_treatment undef
_refine_ls_matrix_type full
_refine_ls_number_parameters 101
_refine_ls_number_reflns 1189
_refine_ls_number_restraints 13
_refine_ls_restrained_S_all 1.043
_refine_ls_R_factor_all 0.0306
_refine_ls_R_factor_gt 0.0291
_refine_ls_shift/su_max 0.000
_refine_ls_shift/su_mean 0.000
_refine_ls_structure_factor_coef Fsqd
_refine_ls_weighting_details 'w=1/[\s^2^(Fo^2^)+(0.0324P)^2^] where P=(Fo^2^+2Fc^2^)/3'
_refine_ls_weighting_scheme calc
_refine_ls_wR_factor_gt 0.0632
_refine_ls_wR_factor_ref 0.0644
_reflns_Friedel_coverage 0.581
_reflns_Friedel_fraction_full 0.696
_reflns_Friedel_fraction_max 0.643
_reflns_number_gt 1141
_reflns_number_total 1189
_reflns_threshold_expression 'I > 2\s(I)'
_cod_data_source_file cm1c00222_si_002.cif
_cod_data_source_block 1
_cod_database_code 4003917
_shelx_shelxl_version_number 2017/1
_chemical_oxdiff_formula 'Ce F I O'
_shelx_space_group_comment
;
The symmetry employed for this shelxl refinement is uniquely defined
by the following loop, which should always be used as a source of
symmetry information in preference to the above space-group names.
They are only intended as comments.
;
_shelx_estimated_absorpt_t_max 0.490
_shelx_estimated_absorpt_t_min 0.211
_reflns_odcompleteness_completeness 99.89
_reflns_odcompleteness_iscentric 1
_reflns_odcompleteness_theta 27.04
_olex2_refinement_description
;
1. Uiso/Uaniso restraints and constraints
Uanis(O1) \\sim Ueq, Uanis(O5) \\sim Ueq: with sigma of 0.003 and sigma for
terminal atoms of 0.006
;
_olex2_submission_special_instructions 'No special instructions were received'
_oxdiff_exptl_absorpt_empirical_details
;
Empirical correction (ABSPACK) includes:
- Absorption correction using spherical harmonics
- Frame scaling
;
_oxdiff_exptl_absorpt_empirical_full_max 1.590
_oxdiff_exptl_absorpt_empirical_full_min 0.613

loop_
_space_group_symop_operation_xyz
'x, y, z'
'-x, -y, z+1/2'
'x+1/2, -y+1/2, z'
'-x+1/2, y+1/2, z+1/2'

loop_
_atom_site_label
_atom_site_type_symbol
_atom_site_fract_x
_atom_site_fract_y
_atom_site_fract_z
_atom_site_U_iso_or_equiv
_atom_site_adp_type
_atom_site_occupancy
_atom_site_site_symmetry_order
_atom_site_calc_flag
_atom_site_refinement_flags_posn
_atom_site_refinement_flags_adp
_atom_site_refinement_flags_occupancy
_atom_site_disorder_assembly
_atom_site_disorder_group
Ce1 Ce 0.17757(12) 0.37978(11) 0.58538(7) 0.0044(2) Uani 1 1 d . . . . .
I2 I 0.29965(13) 0.83730(12) 0.41343(9) 0.0048(2) Uani 1 1 d . . . . .
I1 I 0.07703(12) 0.87240(12) 0.72891(7) 0.0045(3) Uani 1 1 d . . . . .
F1 F 0.1951(9) 0.2362(11) 0.4268(8) 0.0088(18) Uani 1 1 d . . . . .
F2 F 0.4226(10) 0.2331(11) 0.5931(8) 0.0083(18) Uani 1 1 d . . . . .
O5 O 0.3317(14) 0.6087(14) 0.4898(9) 0.008(2) Uani 1 1 d . U . . .
O3 O 0.0408(14) 0.6262(13) 0.6774(10) 0.010(2) Uani 1 1 d . . . . .
O4 O 0.5001(14) 0.9395(14) 0.4388(9) 0.010(2) Uani 1 1 d . . . . .
O6 O 0.3467(12) 0.7381(14) 0.2719(9) 0.007(2) Uani 1 1 d . . . . .
O1 O 0.1632(13) 0.9779(14) 0.6033(8) 0.007(2) Uani 1 1 d . U . . .
O2 O -0.1349(13) 0.9553(14) 0.7253(8) 0.007(2) Uani 1 1 d . . . . .

loop_
_atom_site_aniso_label
_atom_site_aniso_U_11
_atom_site_aniso_U_22
_atom_site_aniso_U_33
_atom_site_aniso_U_23
_atom_site_aniso_U_13
_atom_site_aniso_U_12
Ce1 0.0035(4) 0.0049(4) 0.0047(4) -0.0001(3) -0.0004(3) 0.0001(3)
I2 0.0051(4) 0.0050(4) 0.0042(5) -0.0007(4) -0.0002(4) 0.0003(4)
I1 0.0042(5) 0.0053(4) 0.0041(5) -0.0001(4) -0.0005(4) 0.0009(3)
F1 0.007(4) 0.009(4) 0.010(5) -0.004(4) 0.001(4) 0.003(3)
F2 0.008(4) 0.006(4) 0.011(4) 0.000(4) 0.003(4) 0.001(3)
O5 0.011(4) 0.008(4) 0.007(4) 0.003(3) 0.002(3) 0.000(3)
O3 0.011(6) 0.004(5) 0.015(6) 0.001(4) -0.001(5) 0.001(4)
O4 0.008(6) 0.013(5) 0.011(6) 0.007(5) -0.004(4) -0.005(4)
O6 0.009(6) 0.006(5) 0.005(5) 0.003(4) 0.000(4) 0.004(4)
O1 0.008(3) 0.007(3) 0.006(3) 0.000(3) 0.002(3) -0.004(3)
O2 0.006(5) 0.009(5) 0.005(5) -0.001(5) 0.003(4) 0.002(4)

loop_
_atom_type_symbol
_atom_type_description
_atom_type_scat_dispersion_real
_atom_type_scat_dispersion_imag
_atom_type_scat_source
Ce Ce -0.2486 2.6331 'International Tables Vol C Tables 4.2.6.8 and 6.1.1.4'
F F 0.0171 0.0103 'International Tables Vol C Tables 4.2.6.8 and 6.1.1.4'
I I -0.4742 1.8119 'International Tables Vol C Tables 4.2.6.8 and 6.1.1.4'
O O 0.0106 0.0060 'International Tables Vol C Tables 4.2.6.8 and 6.1.1.4'

loop_
_exptl_crystal_face_index_h
_exptl_crystal_face_index_k
_exptl_crystal_face_index_l
_exptl_crystal_face_perp_dist
-8 -6 6 0.0312
-6 -1 14 0.0265
-1 -7 -11 0.0403
0 -8 8 0.0411
-11 -1 3 0.0333
-1 -10 -1 0.0398
-9 -1 9 0.0250
2 7 -12 0.0313
-6 -6 11 0.0233
-2 9 3 0.0500
-11 2 2 0.0349
-9 1 10 0.0252
10 3 -6 0.0177
3 0 -16 0.0385

loop_
_geom_angle_atom_site_label_1
_geom_angle_atom_site_label_2
_geom_angle_atom_site_label_3
_geom_angle
_geom_angle_site_symmetry_1
_geom_angle_site_symmetry_3
_geom_angle_publ_flag
F1 Ce1 F2 86.3(3) . 3_455 ?
F1 Ce1 F2 76.4(3) . . ?
F1 Ce1 O5 81.4(3) . . ?
F1 Ce1 O3 142.5(4) . . ?
F1 Ce1 O4 70.7(3) . 3_465 ?
F1 Ce1 O6 128.4(3) . 4_545 ?
F1 Ce1 O1 66.8(3) . 1_545 ?
F1 Ce1 O2 138.6(3) . 3_565 ?
F2 Ce1 F2 132.13(6) 3_455 . ?
F2 Ce1 O5 81.3(3) . . ?
F2 Ce1 O5 140.1(4) 3_455 . ?
F2 Ce1 O3 77.9(4) 3_455 . ?
F2 Ce1 O3 138.1(4) . . ?
F2 Ce1 O4 138.1(3) . 3_465 ?
F2 Ce1 O4 71.1(3) 3_455 3_465 ?
F2 Ce1 O6 75.2(3) 3_455 4_545 ?
F2 Ce1 O6 81.5(3) . 4_545 ?
F2 Ce1 O1 66.8(3) 3_455 1_545 ?
F2 Ce1 O1 65.3(3) . 1_545 ?
F2 Ce1 O2 69.0(3) . 3_565 ?
F2 Ce1 O2 134.2(3) 3_455 3_565 ?
O5 Ce1 O4 69.0(4) . 3_465 ?
O5 Ce1 O6 140.0(4) . 4_545 ?
O5 Ce1 O1 137.8(3) . 1_545 ?
O5 Ce1 O2 71.7(4) . 3_565 ?
O3 Ce1 O5 89.2(4) . . ?
O3 Ce1 O4 72.0(4) . 3_465 ?
O3 Ce1 O6 80.2(4) . 4_545 ?
O3 Ce1 O1 132.8(3) . 1_545 ?
O3 Ce1 O2 69.3(4) . 3_565 ?
O4 Ce1 O1 120.7(3) 3_465 1_545 ?
O6 Ce1 O4 139.8(4) 4_545 3_465 ?
O6 Ce1 O1 61.6(3) 4_545 1_545 ?
O6 Ce1 O2 68.5(3) 4_545 3_565 ?
O2 Ce1 O4 124.1(3) 3_565 3_465 ?
O2 Ce1 O1 115.2(3) 3_565 1_545 ?
O5 I2 O6 95.6(4) . . ?
O4 I2 O5 97.3(5) . . ?
O4 I2 O6 96.3(5) . . ?
O1 I1 O3 99.4(5) . . ?
O1 I1 O2 102.8(4) . . ?
O2 I1 O3 97.6(5) . . ?
Ce1 F2 Ce1 172.1(4) 3 . ?
I2 O5 Ce1 138.8(6) . . ?
I1 O3 Ce1 140.0(6) . . ?
I2 O4 Ce1 143.9(6) . 3_565 ?
I2 O6 Ce1 131.2(5) . 4_554 ?
I1 O1 Ce1 118.9(4) . 1_565 ?
I1 O2 Ce1 137.0(5) . 3_465 ?

loop_
_geom_bond_atom_site_label_1
_geom_bond_atom_site_label_2
_geom_bond_distance
_geom_bond_site_symmetry_2
_geom_bond_publ_flag
Ce1 F1 2.109(9) . ?
Ce1 F2 2.194(8) 3_455 ?
Ce1 F2 2.214(8) . ?
Ce1 O5 2.292(10) . ?
Ce1 O3 2.286(10) . ?
Ce1 O4 2.555(10) 3_465 ?
Ce1 O6 2.402(10) 4_545 ?
Ce1 O1 2.763(10) 1_545 ?
Ce1 O2 2.499(10) 3_565 ?
I2 O5 1.822(10) . ?
I2 O4 1.783(11) . ?
I2 O6 1.833(10) . ?
I1 O3 1.815(10) . ?
I1 O1 1.782(10) . ?
I1 O2 1.798(10) . ?

loop_
_exptl_oxdiff_crystal_face_indexfrac_h
_exptl_oxdiff_crystal_face_indexfrac_k
_exptl_oxdiff_crystal_face_indexfrac_l
_exptl_oxdiff_crystal_face_x
_exptl_oxdiff_crystal_face_y
_exptl_oxdiff_crystal_face_z
-8.2004 -5.6171 6.1771 -0.1343 0.3275 0.9352
-5.9331 -0.8594 14.0263 -0.5570 -0.2298 0.7981
-0.6642 -6.9284 -11.4783 0.5219 0.8530 -0.0090
-0.3660 -8.3478 8.2951 -0.5833 0.6830 0.4396
-11.0309 -1.0305 3.4383 0.1985 -0.1234 0.9723
-1.4109 -9.5689 -0.8088 -0.0746 0.9315 0.3559
-9.2434 -1.3228 9.3254 -0.1903 -0.1606 0.9685
1.6951 6.5465 -11.9063 0.6981 -0.4282 -0.5739
-5.7302 -5.5404 10.6699 -0.4661 0.2867 0.8370
-2.4397 9.2403 3.2165 0.0792 -0.9968 0.0091
-10.9734 2.2613 1.5938 0.3545 -0.4167 0.8371
-8.7671 0.7434 10.4261 -0.2305 -0.3738 0.8984
10.1340 2.6330 -5.9176 -0.0033 -0.0086 -1.0000
2.6209 -0.2313 -16.0904 0.7702 0.3187 -0.5525
